data_2013460
loop_
_publ_author_name
'Miao Du'
'Xiao-Jun Zhao'

_publ_section_title
;
 5-Nitro-2,3-bis(2-pyridyl)quinoxaline
;
_journal_issue 7
_journal_name_full 'Acta Crystallographica Section C'
_journal_page_first o403
_journal_page_last o405
_journal_paper_doi 10.1107/S0108270103012022
_journal_volume 59
_journal_year 2003
_chemical_formula_iupac 'C18 H11 N5 O2'
_chemical_formula_moiety 'C18 H11 N5 O2'
_chemical_formula_sum 'C18 H11 N5 O2'
_chemical_formula_weight 329.32
_chemical_name_systematic ' 2,3-Bis(2-pyridyl)-5-nitroquinoxaline'
_space_group_IT_number 2
_symmetry_cell_setting triclinic
_symmetry_space_group_name_Hall '-P 1'
_symmetry_space_group_name_H-M 'P -1'
_cell_angle_alpha 104.615(6)
_cell_angle_beta 93.419(6)
_cell_angle_gamma 93.292(6)
_cell_formula_units_Z 4
_cell_length_a 10.942(4)
_cell_length_b 11.630(4)
_cell_length_c 12.906(4)
_cell_measurement_reflns_used 6571
_cell_measurement_temperature 293(2)
_cell_measurement_theta_max 25.02
_cell_measurement_theta_min 1.64
_cell_volume 1581.9(9)
_computing_cell_refinement SMART
_computing_data_collection 'SMART (Bruker, 1998)'
_computing_data_reduction 'SAINT (Bruker, 1998)'
_computing_molecular_graphics 'XP in SHELXTL (Bruker, 1998)'
_computing_structure_refinement 'SHELXL97 (Sheldrick, 1997)'
_computing_structure_solution 'SHELXS97 (Sheldrick, 1997)'
_diffrn_measured_fraction_theta_full 0.996
_diffrn_measured_fraction_theta_max 0.996
_diffrn_measurement_device 'BRUKER SMART 1000'
_diffrn_measurement_method \w
_diffrn_radiation_type MoK\a
_diffrn_radiation_wavelength 0.71073
_diffrn_reflns_av_R_equivalents 0.0198
_diffrn_reflns_limit_h_max 10
_diffrn_reflns_limit_h_min -13
_diffrn_reflns_limit_k_max 13
_diffrn_reflns_limit_k_min -13
_diffrn_reflns_limit_l_max 15
_diffrn_reflns_limit_l_min -15
_diffrn_reflns_number 6614
_diffrn_reflns_theta_full 25.02
_diffrn_reflns_theta_max 25.02
_diffrn_standards_decay_% 0
_diffrn_standards_interval_count none
_diffrn_standards_number 0
_exptl_absorpt_coefficient_mu 0.095
_exptl_absorpt_correction_T_max 0.981
_exptl_absorpt_correction_T_min 0.972
_exptl_absorpt_correction_type multi-scan
_exptl_absorpt_process_details '[SAINT (Bruker, 1998) and SADABS (Sheldrick, 1997)]'
_exptl_crystal_colour 'light yellow'
_exptl_crystal_density_diffrn 1.383
_exptl_crystal_density_meas ?
_exptl_crystal_description block
_exptl_crystal_F_000 680
_exptl_crystal_size_max 0.30
_exptl_crystal_size_mid 0.25
_exptl_crystal_size_min 0.20
_refine_diff_density_max 0.161
_refine_diff_density_min -0.206
_refine_ls_extinction_method none
_refine_ls_goodness_of_fit_ref 1.039
_refine_ls_hydrogen_treatment constr
_refine_ls_number_parameters 451
_refine_ls_number_reflns 5555
_refine_ls_restrained_S_all 1.039
_refine_ls_R_factor_all 0.0990
_refine_ls_R_factor_gt 0.0460
_refine_ls_shift/su_max <0.001
_refine_ls_shift/su_mean 0.000
_refine_ls_structure_factor_coef Fsqd
_refine_ls_weighting_details 'calc w=1/[\s^2^(Fo^2^)+(0.04008P)^2^] where P=(Fo^2^+2Fc^2^)/3'
_refine_ls_weighting_scheme calc
_refine_ls_wR_factor_gt 0.0935
_refine_ls_wR_factor_ref 0.1083
_reflns_number_gt 3032
_reflns_number_total 5555
_reflns_threshold_expression I>2\s(I)
_cod_data_source_file gg1166.cif
_cod_data_source_block I
_cod_depositor_comments
;
The following automatic conversions were performed:
'_symmetry_cell_setting' value 'Triclinic' changed to 'triclinic'
according to '/home/saulius/struct/CIF-dictionaries/cif_core.dic'
dictionary named 'cif_core.dic' version 2.4.1 from 2010-06-29.

Automatic conversion script
Id: cif_fix_enum 1527 2010-12-29 10:47:43Z saulius 

The following automatic conversions were performed:

'_symmetry_cell_setting' value 'Triclinic' changed to 'triclinic'
according to /home/saulius/struct/CIF-dictionaries/cif_core.dic
dictionary named 'cif_core.dic' version 2.4.1 from 2010-06-29.

Automatic conversion script
Id: cif_fix_values 1715 2011-07-08 13:25:40Z adriana 

The following automatic conversions were performed:

'_exptl_crystal_density_meas' value 'not measured' was changed to '?'
- the value is perceived as not measured.

Automatic conversion script
Id: cif_fix_values 3008 2015-01-20 13:52:24Z robertas 
;
_cod_original_sg_symbol_H-M P-1
_cod_database_code 2013460
_cod_database_fobs_code 2013460

loop_
_symmetry_equiv_pos_as_xyz
'x, y, z'
'-x, -y, -z'

loop_
_atom_site_label
_atom_site_fract_x
_atom_site_fract_y
_atom_site_fract_z
_atom_site_U_iso_or_equiv
_atom_site_adp_type
_atom_site_calc_flag
_atom_site_refinement_flags
_atom_site_occupancy
_atom_site_disorder_assembly
_atom_site_disorder_group
_atom_site_type_symbol
O1A 0.4294(2) 0.6747(2) 1.08972(19) 0.1115(9) Uani d . 1 . . O
O2A 0.5001(3) 0.8310(2) 1.21246(17) 0.1377(11) Uani d . 1 . . O
O1B 0.1138(2) 0.74721(19) 0.62915(15) 0.0843(6) Uani d . 1 . . O
O2B 0.06350(19) 0.90419(18) 0.74291(14) 0.0912(7) Uani d . 1 . . O
N5A 0.69236(19) 0.72762(17) 0.69946(15) 0.0575(5) Uani d . 1 . . N
N4A 0.44151(19) 0.65551(16) 0.57717(14) 0.0540(5) Uani d . 1 . . N
N2A 0.50281(18) 0.75969(17) 0.91000(14) 0.0518(5) Uani d . 1 . . N
N1A 0.37466(17) 0.88717(16) 0.78519(14) 0.0488(5) Uani d . 1 . . N
N3A 0.4451(3) 0.7826(3) 1.1257(2) 0.0884(8) Uani d . 1 . . N
N5B -0.1694(2) 0.68801(19) 0.20064(18) 0.0688(6) Uani d . 1 . . N
N4B 0.0942(2) 0.66360(19) 0.10761(17) 0.0722(7) Uani d . 1 . . N
N2B 0.02787(17) 0.79157(16) 0.43310(15) 0.0480(5) Uani d . 1 . . N
N1B 0.13996(17) 0.91742(16) 0.30006(14) 0.0454(5) Uani d . 1 . . N
N3B 0.1023(2) 0.8542(2) 0.65775(17) 0.0637(6) Uani d . 1 . . N
C20A 0.7932(3) 0.6752(3) 0.6662(2) 0.0773(8) Uani d . 1 . . C
H20A 0.8371 0.7046 0.6178 0.093 Uiso calc R 1 . . H
C19A 0.8362(3) 0.5812(3) 0.6986(3) 0.0909(10) Uani d . 1 . . C
H19A 0.9066 0.5472 0.6720 0.109 Uiso calc R 1 . . H
C18A 0.7733(3) 0.5377(2) 0.7714(3) 0.0846(9) Uani d . 1 . . C
H18A 0.8009 0.4743 0.7958 0.101 Uiso calc R 1 . . H
C17A 0.6685(3) 0.5897(2) 0.8076(2) 0.0653(7) Uani d . 1 . . C
H17A 0.6239 0.5620 0.8567 0.078 Uiso calc R 1 . . H
C16A 0.6307(2) 0.6842(2) 0.76925(17) 0.0468(6) Uani d . 1 . . C
C3A 0.5223(2) 0.74853(18) 0.80856(17) 0.0425(6) Uani d . 1 . . C
C2A 0.4487(2) 0.80544(19) 0.74314(17) 0.0430(6) Uani d . 1 . . C
C11A 0.44550(19) 0.77232(19) 0.62358(16) 0.0402(5) Uani d . 1 . . C
C15A 0.4420(2) 0.8578(2) 0.56684(17) 0.0469(6) Uani d . 1 . . C
H15A 0.4453 0.9383 0.6023 0.056 Uiso calc R 1 . . H
C14A 0.4335(2) 0.8214(2) 0.45626(19) 0.0551(7) Uani d . 1 . . C
H14A 0.4308 0.8771 0.4158 0.066 Uiso calc R 1 . . H
C13A 0.4291(2) 0.7030(2) 0.40711(19) 0.0641(7) Uani d . 1 . . C
H13A 0.4236 0.6764 0.3326 0.077 Uiso calc R 1 . . H
C12A 0.4329(3) 0.6235(2) 0.46985(19) 0.0657(8) Uani d . 1 . . C
H12A 0.4292 0.5426 0.4356 0.079 Uiso calc R 1 . . H
C9A 0.3632(2) 0.9095(2) 0.89369(18) 0.0504(6) Uani d . 1 . . C
C8A 0.2934(2) 1.0035(2) 0.94439(19) 0.0622(7) Uani d . 1 . . C
H8A 0.2584 1.0517 0.9050 0.075 Uiso calc R 1 . . H
C7A 0.2778(2) 1.0231(3) 1.0506(2) 0.0734(8) Uani d . 1 . . C
H7A 0.2324 1.0853 1.0839 0.088 Uiso calc R 1 . . H
C6A 0.3289(3) 0.9512(3) 1.1105(2) 0.0741(9) Uani d . 1 . . C
H6A 0.3174 0.9653 1.1834 0.089 Uiso calc R 1 . . H
C5A 0.3959(3) 0.8598(3) 1.0623(2) 0.0668(8) Uani d . 1 . . C
C4A 0.4190(2) 0.8380(2) 0.95236(17) 0.0523(6) Uani d . 1 . . C
C20B -0.2706(3) 0.6166(3) 0.1665(3) 0.0940(11) Uani d . 1 . . C
H20B -0.3177 0.6261 0.1072 0.113 Uiso calc R 1 . . H
C19B -0.3093(4) 0.5295(4) 0.2142(4) 0.1198(16) Uani d . 1 . . C
H19B -0.3804 0.4810 0.1869 0.144 Uiso calc R 1 . . H
C18B -0.2428(4) 0.5144(3) 0.3021(4) 0.1093(14) Uani d . 1 . . C
H18B -0.2681 0.4561 0.3357 0.131 Uiso calc R 1 . . H
C17B -0.1367(3) 0.5881(2) 0.3404(2) 0.0782(9) Uani d . 1 . . C
H17B -0.0891 0.5807 0.4002 0.094 Uiso calc R 1 . . H
C16B -0.1040(2) 0.6729(2) 0.2865(2) 0.0538(7) Uani d . 1 . . C
C3B 0.0024(2) 0.76154(19) 0.32819(18) 0.0451(6) Uani d . 1 . . C
C2B 0.0666(2) 0.8208(2) 0.25985(17) 0.0434(6) Uani d . 1 . . C
C11B 0.0606(2) 0.7737(2) 0.14047(18) 0.0485(6) Uani d . 1 . . C
C15B 0.0304(2) 0.8431(2) 0.07255(19) 0.0630(7) Uani d . 1 . . C
H15B 0.0079 0.9202 0.0996 0.076 Uiso calc R 1 . . H
C14B 0.0340(3) 0.7967(3) -0.0359(2) 0.0775(8) Uani d . 1 . . C
H14B 0.0119 0.8411 -0.0838 0.093 Uiso calc R 1 . . H
C13B 0.0703(3) 0.6851(3) -0.0721(2) 0.0879(10) Uani d . 1 . . C
H13B 0.0761 0.6522 -0.1450 0.105 Uiso calc R 1 . . H
C12B 0.0982(3) 0.6223(3) 0.0012(3) 0.0964(11) Uani d . 1 . . C
H12B 0.1217 0.5453 -0.0245 0.116 Uiso calc R 1 . . H
C9B 0.1589(2) 0.95605(19) 0.40967(17) 0.0429(6) Uani d . 1 . . C
C8B 0.2310(2) 1.0631(2) 0.45571(18) 0.0501(6) Uani d . 1 . . C
H8B 0.2640 1.1076 0.4121 0.060 Uiso calc R 1 . . H
C7B 0.2522(2) 1.1012(2) 0.56463(19) 0.0544(6) Uani d . 1 . . C
H7B 0.2975 1.1732 0.5952 0.065 Uiso calc R 1 . . H
C6B 0.2064(2) 1.0329(2) 0.63080(19) 0.0555(7) Uani d . 1 . . C
H6B 0.2213 1.0596 0.7050 0.067 Uiso calc R 1 . . H
C5B 0.1407(2) 0.9281(2) 0.58696(18) 0.0484(6) Uani d . 1 . . C
C4B 0.1098(2) 0.8871(2) 0.47499(17) 0.0436(6) Uani d . 1 . . C

loop_
_atom_site_aniso_label
_atom_site_aniso_U_11
_atom_site_aniso_U_22
_atom_site_aniso_U_33
_atom_site_aniso_U_12
_atom_site_aniso_U_13
_atom_site_aniso_U_23
O1A 0.120(2) 0.1233(19) 0.1060(19) -0.0156(18) 0.0065(15) 0.0629(18)
O2A 0.180(3) 0.183(3) 0.0498(13) -0.019(2) -0.0197(15) 0.0432(16)
O1B 0.1088(17) 0.0803(14) 0.0773(14) 0.0128(13) 0.0129(12) 0.0424(12)
O2B 0.1076(17) 0.1253(17) 0.0522(12) 0.0214(14) 0.0310(11) 0.0357(12)
N1A 0.0521(13) 0.0506(12) 0.0409(11) 0.0015(10) 0.0067(9) 0.0066(9)
N2A 0.0525(13) 0.0602(13) 0.0431(12) -0.0083(11) 0.0014(10) 0.0171(10)
N3A 0.088(2) 0.132(3) 0.0522(17) -0.015(2) 0.0086(14) 0.040(2)
N4A 0.0805(16) 0.0410(12) 0.0393(12) 0.0015(11) 0.0008(10) 0.0095(10)
N5A 0.0540(14) 0.0601(13) 0.0623(13) 0.0113(11) 0.0116(11) 0.0196(11)
N1B 0.0468(12) 0.0514(12) 0.0404(11) 0.0024(10) 0.0084(9) 0.0152(10)
N2B 0.0464(12) 0.0534(12) 0.0491(12) 0.0041(10) 0.0112(10) 0.0204(10)
N3B 0.0592(15) 0.0895(18) 0.0508(14) 0.0116(14) 0.0063(11) 0.0320(14)
N4B 0.0973(18) 0.0649(15) 0.0534(14) 0.0237(14) 0.0169(13) 0.0071(12)
N5B 0.0498(14) 0.0714(15) 0.0719(16) -0.0090(13) 0.0001(12) -0.0019(13)
C20A 0.063(2) 0.094(2) 0.082(2) 0.0262(18) 0.0163(16) 0.0274(18)
C19A 0.073(2) 0.102(3) 0.099(2) 0.039(2) 0.0042(19) 0.021(2)
C18A 0.092(3) 0.067(2) 0.093(2) 0.0276(19) -0.024(2) 0.0200(18)
C17A 0.075(2) 0.0604(17) 0.0621(17) 0.0034(16) -0.0088(15) 0.0223(14)
C16A 0.0520(15) 0.0460(14) 0.0408(13) -0.0008(12) -0.0075(12) 0.0118(12)
C3A 0.0474(15) 0.0398(13) 0.0386(13) -0.0073(11) 0.0003(11) 0.0099(11)
C2A 0.0454(15) 0.0400(13) 0.0423(13) -0.0037(12) 0.0059(11) 0.0094(11)
C11A 0.0413(14) 0.0419(14) 0.0396(13) 0.0030(11) 0.0070(10) 0.0136(11)
C15A 0.0501(15) 0.0441(14) 0.0494(15) 0.0056(12) 0.0111(11) 0.0153(12)
C14A 0.0623(17) 0.0607(17) 0.0522(16) 0.0131(14) 0.0120(13) 0.0288(14)
C13A 0.092(2) 0.0596(17) 0.0417(15) 0.0086(16) 0.0067(14) 0.0140(14)
C12A 0.104(2) 0.0416(15) 0.0466(16) 0.0022(15) -0.0038(15) 0.0048(13)
C9A 0.0473(15) 0.0598(16) 0.0407(14) -0.0046(13) 0.0065(12) 0.0078(13)
C8A 0.0548(17) 0.0715(18) 0.0512(16) -0.0004(14) 0.0108(13) -0.0017(14)
C7A 0.0559(18) 0.089(2) 0.0586(18) -0.0115(16) 0.0150(15) -0.0098(17)
C6A 0.0556(19) 0.114(3) 0.0421(16) -0.0208(18) 0.0147(14) 0.0036(18)
C5A 0.0599(18) 0.097(2) 0.0436(16) -0.0179(17) 0.0073(13) 0.0237(16)
C4A 0.0473(16) 0.0685(17) 0.0379(14) -0.0146(14) 0.0058(12) 0.0112(13)
C20B 0.063(2) 0.085(2) 0.111(3) -0.0129(19) -0.0011(19) -0.011(2)
C19B 0.070(3) 0.084(3) 0.183(5) -0.020(2) 0.024(3) -0.003(3)
C18B 0.100(3) 0.060(2) 0.169(4) -0.016(2) 0.060(3) 0.023(3)
C17B 0.078(2) 0.0569(17) 0.104(2) -0.0023(16) 0.0396(18) 0.0235(17)
C16B 0.0480(16) 0.0485(15) 0.0615(17) -0.0008(13) 0.0211(13) 0.0048(14)
C3B 0.0424(14) 0.0474(14) 0.0489(15) 0.0087(12) 0.0116(11) 0.0155(12)
C2B 0.0403(14) 0.0464(14) 0.0463(14) 0.0065(12) 0.0080(11) 0.0152(12)
C11B 0.0456(15) 0.0545(16) 0.0455(14) -0.0012(12) 0.0107(11) 0.0124(13)
C15B 0.077(2) 0.0630(17) 0.0524(16) 0.0052(15) 0.0050(14) 0.0207(14)
C14B 0.085(2) 0.100(2) 0.0482(18) -0.005(2) -0.0022(15) 0.0259(17)
C13B 0.096(3) 0.113(3) 0.0430(17) -0.004(2) 0.0086(17) 0.0006(19)
C12B 0.135(3) 0.079(2) 0.068(2) 0.023(2) 0.023(2) -0.0020(19)
C9B 0.0405(14) 0.0470(14) 0.0434(14) 0.0063(11) 0.0081(11) 0.0138(12)
C8B 0.0480(15) 0.0535(16) 0.0518(16) 0.0046(13) 0.0086(12) 0.0177(13)
C7B 0.0489(16) 0.0537(16) 0.0572(16) 0.0053(13) 0.0038(12) 0.0075(14)
C6B 0.0521(16) 0.0704(18) 0.0434(14) 0.0138(14) 0.0044(12) 0.0108(14)
C5B 0.0484(15) 0.0579(16) 0.0450(15) 0.0093(13) 0.0105(12) 0.0216(13)
C4B 0.0373(14) 0.0521(15) 0.0445(14) 0.0087(12) 0.0089(11) 0.0159(12)

loop_
_atom_type_symbol
_atom_type_description
_atom_type_scat_dispersion_real
_atom_type_scat_dispersion_imag
_atom_type_scat_source
C C 0.0033 0.0016 'International Tables Vol C Tables 4.2.6.8 and 6.1.1.4'
H H 0.0000 0.0000 'International Tables Vol C Tables 4.2.6.8 and 6.1.1.4'
N N 0.0061 0.0033 'International Tables Vol C Tables 4.2.6.8 and 6.1.1.4'
O O 0.0106 0.0060 'International Tables Vol C Tables 4.2.6.8 and 6.1.1.4'

loop_
_geom_angle_atom_site_label_1
_geom_angle_atom_site_label_2
_geom_angle_atom_site_label_3
_geom_angle
_geom_angle_publ_flag
O1A N3A O2A 123.8(3) yes
C2A N1A C9A 117.2(2) yes
C3A N2A C4A 116.7(2) yes
C11A N4A C12A 116.4(2) yes
C16A N5A C20A 116.9(2) yes
O1B N3B O2B 124.1(2) yes
C2B N1B C9B 117.69(19) yes
C3B N2B C4B 117.38(19) yes
C11B N4B C12B 115.5(2) yes
C16B N5B C20B 117.0(3) yes
O1A N3A C5A 118.9(3) ?
O2A N3A C5A 117.3(3) ?
O2B N3B C5B 117.7(2) ?
O1B N3B C5B 118.2(2) ?
N5A C20A C19A 124.3(3) ?
N5A C20A H20A 117.8 ?
C19A C20A H20A 117.8 ?
C20A C19A C18A 118.5(3) ?
C20A C19A H19A 120.8 ?
C18A C19A H19A 120.8 ?
C19A C18A C17A 118.8(3) ?
C19A C18A H18A 120.6 ?
C17A C18A H18A 120.6 ?
C18A C17A C16A 118.7(3) ?
C18A C17A H17A 120.7 ?
C16A C17A H17A 120.7 ?
N5A C16A C17A 122.7(2) ?
N5A C16A C3A 115.4(2) ?
C17A C16A C3A 121.7(2) ?
N2A C3A C2A 121.0(2) ?
N2A C3A C16A 116.4(2) ?
C2A C3A C16A 122.35(19) ?
N1A C2A C3A 121.74(19) ?
N1A C2A C11A 115.4(2) ?
C3A C2A C11A 122.8(2) ?
N4A C11A C15A 123.5(2) ?
N4A C11A C2A 115.35(19) ?
C15A C11A C2A 121.1(2) ?
C11A C15A C14A 118.5(2) ?
C11A C15A H15A 120.8 ?
C14A C15A H15A 120.8 ?
C13A C14A C15A 119.2(2) ?
C13A C14A H14A 120.4 ?
C15A C14A H14A 120.4 ?
C14A C13A C12A 118.6(2) ?
C14A C13A H13A 120.7 ?
C12A C13A H13A 120.7 ?
N4A C12A C13A 123.8(2) ?
N4A C12A H12A 118.1 ?
C13A C12A H12A 118.1 ?
N1A C9A C4A 119.7(2) ?
N1A C9A C8A 119.4(2) ?
C4A C9A C8A 120.9(2) ?
C7A C8A C9A 119.7(3) ?
C7A C8A H8A 120.1 ?
C9A C8A H8A 120.1 ?
C8A C7A C6A 120.8(3) ?
C8A C7A H7A 119.6 ?
C6A C7A H7A 119.6 ?
C5A C6A C7A 120.0(3) ?
C5A C6A H6A 120.0 ?
C7A C6A H6A 120.0 ?
C6A C5A C4A 121.7(3) ?
C6A C5A N3A 119.1(3) ?
C4A C5A N3A 119.2(3) ?
N2A C4A C9A 122.0(2) ?
N2A C4A C5A 120.7(3) ?
C9A C4A C5A 116.8(3) ?
N5B C20B C19B 123.3(4) ?
N5B C20B H20B 118.4 ?
C19B C20B H20B 118.4 ?
C18B C19B C20B 119.7(4) ?
C18B C19B H19B 120.2 ?
C20B C19B H19B 120.2 ?
C19B C18B C17B 118.6(4) ?
C19B C18B H18B 120.7 ?
C17B C18B H18B 120.7 ?
C16B C17B C18B 117.8(3) ?
C16B C17B H17B 121.1 ?
C18B C17B H17B 121.1 ?
N5B C16B C17B 123.6(3) ?
N5B C16B C3B 115.3(2) ?
C17B C16B C3B 120.8(3) ?
N2B C3B C2B 121.2(2) ?
N2B C3B C16B 116.3(2) ?
C2B C3B C16B 122.2(2) ?
N1B C2B C3B 121.3(2) ?
N1B C2B C11B 115.77(19) ?
C3B C2B C11B 122.8(2) ?
N4B C11B C15B 123.8(2) ?
N4B C11B C2B 114.3(2) ?
C15B C11B C2B 121.8(2) ?
C14B C15B C11B 118.8(3) ?
C14B C15B H15B 120.6 ?
C11B C15B H15B 120.6 ?
C13B C14B C15B 118.9(3) ?
C13B C14B H14B 120.6 ?
C15B C14B H14B 120.6 ?
C14B C13B C12B 118.3(3) ?
C14B C13B H13B 120.9 ?
C12B C13B H13B 120.9 ?
N4B C12B C13B 124.7(3) ?
N4B C12B H12B 117.7 ?
C13B C12B H12B 117.7 ?
N1B C9B C8B 119.2(2) ?
N1B C9B C4B 120.1(2) ?
C8B C9B C4B 120.6(2) ?
C7B C8B C9B 119.7(2) ?
C7B C8B H8B 120.2 ?
C9B C8B H8B 120.2 ?
C8B C7B C6B 120.6(2) ?
C8B C7B H7B 119.7 ?
C6B C7B H7B 119.7 ?
C5B C6B C7B 120.0(2) ?
C5B C6B H6B 120.0 ?
C7B C6B H6B 120.0 ?
C6B C5B C4B 122.0(2) ?
C6B C5B N3B 118.7(2) ?
C4B C5B N3B 119.3(2) ?
N2B C4B C9B 121.3(2) ?
N2B C4B C5B 121.6(2) ?
C9B C4B C5B 116.9(2) ?

loop_
_geom_bond_atom_site_label_1
_geom_bond_atom_site_label_2
_geom_bond_site_symmetry_2
_geom_bond_distance
_geom_bond_publ_flag
O1A N3A . 1.221(3) yes
O2A N3A . 1.224(3) yes
N1A C2A . 1.317(3) yes
N1A C9A . 1.373(3) yes
N2A C3A . 1.314(3) yes
N2A C4A . 1.368(3) yes
N3A C5A . 1.463(4) yes
N4A C11A . 1.336(2) yes
N4A C12A . 1.336(3) yes
N5A C16A . 1.336(3) yes
N5A C20A . 1.332(3) yes
O1B N3B . 1.222(2) yes
O2B N3B . 1.220(2) yes
N1B C2B . 1.314(3) yes
N1B C9B . 1.371(3) yes
N2B C3B . 1.318(3) yes
N2B C4B . 1.362(3) yes
N3B C5B . 1.466(3) yes
N4B C11B . 1.324(3) yes
N4B C12B . 1.340(3) yes
N5B C16B . 1.338(3) yes
N5B C20B . 1.328(3) yes
C20A C19A . 1.363(4) ?
C20A H20A . 0.9300 ?
C19A C18A . 1.375(4) ?
C19A H19A . 0.9300 ?
C18A C17A . 1.378(4) ?
C18A H18A . 0.9300 ?
C17A C16A . 1.387(3) ?
C17A H17A . 0.9300 ?
C16A C3A . 1.486(3) ?
C3A C2A . 1.436(3) ?
C2A C11A . 1.491(3) ?
C11A C15A . 1.376(3) ?
C15A C14A . 1.378(3) ?
C15A H15A . 0.9300 ?
C14A C13A . 1.359(3) ?
C14A H14A . 0.9300 ?
C13A C12A . 1.375(3) ?
C13A H13A . 0.9300 ?
C12A H12A . 0.9300 ?
C9A C4A . 1.400(3) ?
C9A C8A . 1.415(3) ?
C8A C7A . 1.355(3) ?
C8A H8A . 0.9300 ?
C7A C6A . 1.392(4) ?
C7A H7A . 0.9300 ?
C6A C5A . 1.365(4) ?
C6A H6A . 0.9300 ?
C5A C4A . 1.417(3) ?
C20B C19B . 1.371(5) ?
C20B H20B . 0.9300 ?
C19B C18B . 1.365(5) ?
C19B H19B . 0.9300 ?
C18B C17B . 1.390(4) ?
C18B H18B . 0.9300 ?
C17B C16B . 1.385(3) ?
C17B H17B . 0.9300 ?
C16B C3B . 1.488(3) ?
C3B C2B . 1.440(3) ?
C2B C11B . 1.495(3) ?
C11B C15B . 1.371(3) ?
C15B C14B . 1.370(3) ?
C15B H15B . 0.9300 ?
C14B C13B . 1.355(4) ?
C14B H14B . 0.9300 ?
C13B C12B . 1.364(4) ?
C13B H13B . 0.9300 ?
C12B H12B . 0.9300 ?
C9B C8B . 1.408(3) ?
C9B C4B . 1.410(3) ?
C8B C7B . 1.364(3) ?
C8B H8B . 0.9300 ?
C7B C6B . 1.400(3) ?
C7B H7B . 0.9300 ?
C6B C5B . 1.351(3) ?
C6B H6B . 0.9300 ?
C5B C4B . 1.416(3) ?

loop_
_geom_hbond_atom_site_label_D
_geom_hbond_atom_site_label_H
_geom_hbond_atom_site_label_A
_geom_hbond_site_symmetry_A
_geom_hbond_distance_DH
_geom_hbond_distance_HA
_geom_hbond_distance_DA
_geom_hbond_angle_DHA
_geom_hbond_publ_flag
C18A H18A N4B 2_666 0.93 2.548 3.462(4) 167 yes

loop_
_geom_torsion_atom_site_label_1
_geom_torsion_atom_site_label_2
_geom_torsion_atom_site_label_3
_geom_torsion_atom_site_label_4
_geom_torsion
_geom_torsion_publ_flag
C16A N5A C20A C19A 0.2(4) ?
N5A C20A C19A C18A -0.9(5) ?
C20A C19A C18A C17A 0.9(4) ?
C19A C18A C17A C16A -0.2(4) ?
C20A N5A C16A C17A 0.6(3) ?
C20A N5A C16A C3A 177.2(2) ?
C18A C17A C16A N5A -0.6(4) ?
C18A C17A C16A C3A -176.9(2) ?
C4A N2A C3A C2A -6.9(3) ?
C4A N2A C3A C16A 167.49(19) ?
N5A C16A C3A N2A -142.2(2) ?
C17A C16A C3A N2A 34.4(3) no
N5A C16A C3A C2A 32.1(3) no
C17A C16A C3A C2A -151.3(2) no
C9A N1A C2A C3A -5.0(3) ?
C9A N1A C2A C11A 172.03(19) ?
N2A C3A C2A N1A 12.4(3) ?
C16A C3A C2A N1A -161.7(2) ?
N2A C3A C2A C11A -164.4(2) ?
C16A C3A C2A C11A 21.5(3) ?
C12A N4A C11A C15A -0.5(3) ?
C12A N4A C11A C2A 177.0(2) ?
N1A C2A C11A N4A -135.0(2) no
C3A C2A C11A N4A 41.9(3) yes
N1A C2A C11A C15A 42.5(3) no
C3A C2A C11A C15A -140.6(2) no
N4A C11A C15A C14A 0.2(3) ?
C2A C11A C15A C14A -177.1(2) ?
C11A C15A C14A C13A -0.1(3) ?
C15A C14A C13A C12A 0.2(4) ?
C11A N4A C12A C13A 0.6(4) ?
C14A C13A C12A N4A -0.5(4) ?
C2A N1A C9A C4A -6.5(3) ?
C2A N1A C9A C8A 174.5(2) ?
N1A C9A C8A C7A 177.5(2) ?
C4A C9A C8A C7A -1.6(4) ?
C9A C8A C7A C6A -0.5(4) ?
C8A C7A C6A C5A 0.1(4) ?
C7A C6A C5A C4A 2.2(4) ?
C7A C6A C5A N3A -177.8(2) ?
O1A N3A C5A C4A -48.9(4) yes
O1A N3A C5A C6A 131.2(3) yes
O2A N3A C5A C4A 131.1(3) no
O2A N3A C5A C6A -48.9(4) no
C3A N2A C4A C9A -4.7(3) ?
C3A N2A C4A C5A -177.3(2) ?
N1A C9A C4A N2A 11.8(3) ?
C8A C9A C4A N2A -169.1(2) ?
N1A C9A C4A C5A -175.3(2) ?
C8A C9A C4A C5A 3.7(3) ?
C6A C5A C4A N2A 168.8(2) ?
N3A C5A C4A N2A -11.1(4) ?
C6A C5A C4A C9A -4.1(4) ?
N3A C5A C4A C9A 176.0(2) ?
C16B N5B C20B C19B -0.4(4) ?
N5B C20B C19B C18B 0.7(6) ?
C20B C19B C18B C17B -0.4(6) ?
C19B C18B C17B C16B -0.2(5) ?
C20B N5B C16B C17B -0.2(4) ?
C20B N5B C16B C3B -174.7(2) ?
C18B C17B C16B N5B 0.5(4) ?
C18B C17B C16B C3B 174.8(2) ?
C4B N2B C3B C2B 5.3(3) ?
C4B N2B C3B C16B -168.56(19) ?
N5B C16B C3B N2B 145.6(2) ?
C17B C16B C3B N2B -29.1(3) no
N5B C16B C3B C2B -28.2(3) no
C17B C16B C3B C2B 157.1(2) no
C9B N1B C2B C3B 3.7(3) ?
C9B N1B C2B C11B -172.9(2) ?
N2B C3B C2B N1B -9.8(3) ?
C16B C3B C2B N1B 163.8(2) ?
N2B C3B C2B C11B 166.6(2) ?
C16B C3B C2B C11B -19.9(3) ?
C12B N4B C11B C15B 0.5(4) ?
C12B N4B C11B C2B -175.3(2) ?
N1B C2B C11B N4B 120.3(2) no
C3B C2B C11B N4B -56.3(3) yes
N1B C2B C11B C15B -55.6(3) no
C3B C2B C11B C15B 127.9(3) no
N4B C11B C15B C14B 0.5(4) ?
C2B C11B C15B C14B 176.0(2) ?
C11B C15B C14B C13B -1.7(4) ?
C15B C14B C13B C12B 2.0(5) ?
C11B N4B C12B C13B -0.2(5) ?
C14B C13B C12B N4B -1.1(5) ?
C2B N1B C9B C8B -176.23(19) ?
C2B N1B C9B C4B 5.7(3) ?
N1B C9B C8B C7B -178.8(2) ?
C4B C9B C8B C7B -0.8(3) ?
C9B C8B C7B C6B 2.1(3) ?
C8B C7B C6B C5B 0.1(3) ?
C7B C6B C5B C4B -3.8(3) ?
C7B C6B C5B N3B 175.3(2) ?
O1B N3B C5B C4B 43.2(3) yes
O1B N3B C5B C6B -135.8(2) yes
O2B N3B C5B C6B 42.4(3) no
O2B N3B C5B C4B -138.5(2) no
C3B N2B C4B C9B 4.2(3) ?
C3B N2B C4B C5B 178.4(2) ?
N1B C9B C4B N2B -10.1(3) ?
C8B C9B C4B N2B 171.85(19) ?
N1B C9B C4B C5B 175.40(19) ?
C8B C9B C4B C5B -2.6(3) ?
C6B C5B C4B N2B -169.5(2) ?
N3B C5B C4B N2B 11.5(3) ?
C6B C5B C4B C9B 5.0(3) ?
N3B C5B C4B C9B -174.1(2) ?

loop_
_cod_related_entry_id
_cod_related_entry_database
_cod_related_entry_code
1 ChemSpider 21107497
